data_1520794
loop_
_publ_author_name
'Artioli, G.'
'Marchi, M.'

_publ_section_title
;
 On the space group of garronite
;
_journal_name_full 'Powder Diffraction'
_journal_page_first 190
_journal_page_last 194
_journal_volume 14
_journal_year 1999
_chemical_formula_sum 'Al5.84 Ca2.89 H32.64 O48.32 Si10.16'
_chemical_name_systematic 'Ca2.89 (Al5.84 Si10.16 O32) (H2 O)16.32'
_space_group_IT_number 15
_symmetry_space_group_name_Hall '-I 2ya'
_symmetry_space_group_name_H-M 'I 1 2/a 1'
_cell_angle_alpha 90
_cell_angle_beta 90.113
_cell_angle_gamma 90
_cell_formula_units_Z 1
_cell_length_a 9.8799
_cell_length_b 10.2801
_cell_length_c 9.8764
_cell_volume 1003.108
_citation_journal_id_ASTM PODIE2
_cod_data_source_file Artioli_PODIE2_1999_684.cif
_cod_data_source_block H32.64Al5.84Ca2.89O48.32Si10.16
_cod_original_sg_symbol_Hall '-C 2yc (x+z,y,-x)'
_cod_original_formula_sum 'H32.64 Al5.84 Ca2.89 O48.32 Si10.16'
_cod_database_code 1520794

loop_
_symmetry_equiv_pos_as_xyz
x,y,z
-x+1/2,y,-z
-x,-y,-z
x-1/2,-y,z
x+1/2,y+1/2,z+1/2
-x+1,y+1/2,-z+1/2
-x+1/2,-y+1/2,-z+1/2
x,-y+1/2,z+1/2

loop_
_atom_site_label
_atom_site_type_symbol
_atom_site_fract_x
_atom_site_fract_y
_atom_site_fract_z
_atom_site_occupancy
_atom_site_U_iso_or_equiv
Si2 Si+4 0.9024 0.885 0.1675 0.635 0.0
O5 O-2 0.25 0.8 0 0.72 0.0
Al1 Al+3 0.582 0.6385 0.6466 0.365 0.0
O4 O-2 0.958 0.772 0.27 1 0.0
Si1 Si+4 0.582 0.6385 0.6466 0.635 0.0
O6 O-2 0.094 0.457 0.013 0.51 0.0
O8 O-2 0.261 0.696 0.202 0.66 0.0
O7 O-2 0.824 0.478 0.037 0.51 0.0
O1 O-2 0.7381 0.594 0.685 1 0.0
O3 O-2 0.482 0.5227 0.709 1 0.0
Al2 Al+3 0.9024 0.885 0.1675 0.365 0.0
Ca2 Ca+2 0.294 0.896 0.663 0.17 0.0
Ca1 Ca+2 0.091 0.646 0.086 0.19 0.0
O2 O-2 0.944 0.831 0.0152 1 0.0
